data_4339636
loop_
_publ_author_name
'Ezzaher, Salah'
'Capon, Jean-Fran\,cois'
'Gloaguen, Fr\'ed\'eric'
'P\'etillon, Fran\,cois Y'
'Schollhammer, Philippe'
'Talarmin, Jean'

_publ_section_title
;
 Electron-transfer-catalyzed rearrangement of unsymmetrically substituted
 diiron dithiolate complexes related to the active site of the
 [FeFe]-hydrogenases.
;
_journal_issue 23
_journal_name_full 'Inorganic chemistry'
_journal_page_first 9863
_journal_page_last 9872
_journal_paper_doi 10.1021/ic701327w
_journal_volume 46
_journal_year 2007
_chemical_formula_moiety 'C35 H35 Fe2 N O5 P2 S2'
_chemical_formula_sum 'C35 H35 Fe2 N O5 P2 S2'
_chemical_formula_weight 787.4
_chemical_name_systematic
;
 ?
;
_space_group_IT_number 15
_symmetry_cell_setting monoclinic
_symmetry_space_group_name_Hall '-C 2yc'
_symmetry_space_group_name_H-M 'C 1 2/c 1'
_atom_sites_solution_hydrogens geom
_atom_sites_solution_primary direct
_atom_sites_solution_secondary difmap
_audit_creation_date 2007-05-04T18:23:48-00:00
_audit_creation_method 'WinGX routine CIF_UPDATE'
_cell_angle_alpha 90
_cell_angle_beta 123.853(19)
_cell_angle_gamma 90
_cell_formula_units_Z 8
_cell_length_a 34.495(5)
_cell_length_b 11.8409(9)
_cell_length_c 20.873(3)
_cell_measurement_reflns_used 3590
_cell_measurement_temperature 295(2)
_cell_measurement_theta_max 27.0293
_cell_measurement_theta_min 2.5988
_cell_volume 7080(2)
_computing_cell_refinement
;
        CrysAlis RED, Oxford Diffraction Ltd.,
        Version 1.171.31.5 (release 28-08-2006 CrysAlis171 .NET)
        (compiled Aug 28 2006,13:05:05)
;
_computing_data_collection
;
        CrysAlis CCD, Oxford Diffraction Ltd.,
        Version 1.171.31.5 (release 28-08-2006 CrysAlis171 .NET)
        (compiled Aug 28 2006,13:05:05)
;
_computing_data_reduction
;
        CrysAlis RED, Oxford Diffraction Ltd.,
        Version 1.171.31.5 (release 28-08-2006 CrysAlis171 .NET)
        (compiled Aug 28 2006,13:05:05)
;
_computing_molecular_graphics 'ORTEP3 for Windows (Farrugia, 1997)'
_computing_publication_material 'PLATON (Spek, 1980-2002)'
_computing_structure_refinement 'SHELXL-97 (Sheldrick, 1997)'
_computing_structure_solution 'SHELXS-97 (Sheldrick, 1997)''SIR-92 (Al'
_diffrn_ambient_temperature 295(2)
_diffrn_detector 'CCD plate'
_diffrn_detector_area_resol_mean 8.3622
_diffrn_measured_fraction_theta_full 0.937
_diffrn_measured_fraction_theta_max 0.937
_diffrn_measurement_device 'K-geometry diffractometer, CCD detector'
_diffrn_measurement_device_type 'Oxford Diffraction XCALIBUR2'
_diffrn_measurement_method
;
        stepped phi-scan over 360 deg, step 1 deg, exposure time 90 s
;
_diffrn_orient_matrix_UB_11 0.0178974076
_diffrn_orient_matrix_UB_12 0.010428549
_diffrn_orient_matrix_UB_13 0.0391859735
_diffrn_orient_matrix_UB_21 0.0076299704
_diffrn_orient_matrix_UB_22 -0.0567659362
_diffrn_orient_matrix_UB_23 0.0040858617
_diffrn_orient_matrix_UB_31 0.0153237871
_diffrn_orient_matrix_UB_32 0.01605991
_diffrn_orient_matrix_UB_33 -0.0109851733
_diffrn_radiation_monochromator graphite
_diffrn_radiation_probe x-ray
_diffrn_radiation_type MoK\a
_diffrn_radiation_wavelength 0.71073
_diffrn_reflns_av_R_equivalents 0.0683
_diffrn_reflns_av_unetI/netI 0.0864
_diffrn_reflns_limit_h_max 33
_diffrn_reflns_limit_h_min -34
_diffrn_reflns_limit_k_max 13
_diffrn_reflns_limit_k_min -13
_diffrn_reflns_limit_l_max 23
_diffrn_reflns_limit_l_min -22
_diffrn_reflns_number 19820
_diffrn_reflns_theta_full 23.26
_diffrn_reflns_theta_max 23.26
_diffrn_reflns_theta_min 3.29
_diffrn_source 'sealed X-ray tube'
_exptl_absorpt_coefficient_mu 1.07
_exptl_absorpt_correction_T_max 0.9193
_exptl_absorpt_correction_T_min 0.8734
_exptl_absorpt_correction_type none
_exptl_crystal_colour brown
_exptl_crystal_density_diffrn 1.477
_exptl_crystal_density_method 'not measured'
_exptl_crystal_description 'flat prism, axis c'
_exptl_crystal_F_000 3248
_exptl_crystal_size_max 0.13
_exptl_crystal_size_mid 0.09
_exptl_crystal_size_min 0.08
_refine_diff_density_max 0.271
_refine_diff_density_min -0.446
_refine_diff_density_rms 0.056
_refine_ls_extinction_method none
_refine_ls_goodness_of_fit_ref 1.019
_refine_ls_hydrogen_treatment constr
_refine_ls_matrix_type full
_refine_ls_number_parameters 425
_refine_ls_number_reflns 4767
_refine_ls_number_restraints 0
_refine_ls_restrained_S_all 1.019
_refine_ls_R_factor_all 0.1036
_refine_ls_R_factor_gt 0.0546
_refine_ls_shift/su_max 0
_refine_ls_shift/su_mean 0
_refine_ls_structure_factor_coef Fsqd
_refine_ls_weighting_details 'calc w=1/[\s^2^(Fo^2^)+(0.0380P)^2^+0.0000P] where P=(Fo^2^+2Fc^2^)/3'
_refine_ls_weighting_scheme calc
_refine_ls_wR_factor_gt 0.0897
_refine_ls_wR_factor_ref 0.1047
_reflns_number_gt 3074
_reflns_number_total 4767
_reflns_threshold_expression >2sigma(I)
_cod_data_source_file ic701327w-file004.cif
_cod_data_source_block sez8-f0
_cod_depositor_comments
;
The following automatic conversions were performed:

'_diffrn_radiation_probe' value 'X-ray' changed to 'x-ray' according
to
/usr/data/users/saulius/automatic-downloads/retrospective/ACS/lib/dictionaries/cif_core.dic
dictionary named 'cif_core.dic' version 2.4.2 from 2011-04-26.

Automatic conversion script
Id: cif_fix_values 2281 2013-09-26 08:29:07Z andrius 
;
_cod_original_cell_volume 7080.3(15)
_cod_original_sg_symbol_H-M C2/c
_cod_database_code 4339636

loop_
_symmetry_equiv_pos_as_xyz
'x, y, z'
'-x, y, -z+1/2'
'x+1/2, y+1/2, z'
'-x+1/2, y+1/2, -z+1/2'
'-x, -y, -z'
'x, -y, z-1/2'
'-x+1/2, -y+1/2, -z'
'x+1/2, -y+1/2, z-1/2'

loop_
_atom_site_label
_atom_site_type_symbol
_atom_site_fract_x
_atom_site_fract_y
_atom_site_fract_z
_atom_site_U_iso_or_equiv
_atom_site_adp_type
_atom_site_occupancy
_atom_site_symmetry_multiplicity
_atom_site_calc_flag
_atom_site_refinement_flags
C1 C 0.1598(2) 0.0327(5) 0.4648(3) 0.0564(18) Uani 1 1 d .
C2 C -0.0008(3) -0.1194(6) 0.3631(4) 0.079(2) Uani 1 1 d .
C3 C 0.0764(2) -0.1986(6) 0.4877(4) 0.075(2) Uani 1 1 d .
C4 C 0.0811(3) -0.1612(6) 0.3728(4) 0.084(2) Uani 1 1 d .
C5 C 0.01745(19) 0.1304(5) 0.4630(4) 0.0676(19) Uani 1 1 d .
H5A H -0.0115 0.09 0.429 0.081 Uiso 1 1 calc R
H5B H 0.0149 0.1677 0.5019 0.081 Uiso 1 1 calc R
C6 C 0.0173(2) 0.1695(6) 0.3508(4) 0.077(2) Uani 1 1 d .
H6A H 0.0154 0.2316 0.3189 0.092 Uiso 1 1 calc R
H6B H -0.0119 0.1284 0.3217 0.092 Uiso 1 1 calc R
C8 C 0.21689(19) 0.1116(5) 0.6682(3) 0.0566(16) Uani 1 1 d .
H8A H 0.2066 0.1455 0.6987 0.068 Uiso 1 1 calc R
H8B H 0.2485 0.084 0.7033 0.068 Uiso 1 1 calc R
C9 C 0.21625(17) 0.2004(5) 0.6143(3) 0.0532(16) Uani 1 1 d .
H9A H 0.2336 0.1733 0.5935 0.064 Uiso 1 1 calc R
H9B H 0.2307 0.2697 0.6425 0.064 Uiso 1 1 calc R
C10 C 0.2158(2) -0.1173(5) 0.6144(3) 0.0431(15) Uani 1 1 d .
C11 C 0.1983(2) -0.1970(5) 0.5560(3) 0.0658(18) Uani 1 1 d .
H11 H 0.1675 -0.19 0.514 0.079 Uiso 1 1 calc R
C12 C 0.2243(3) -0.2858(6) 0.5575(4) 0.081(2) Uani 1 1 d .
H12 H 0.2109 -0.3386 0.5178 0.097 Uiso 1 1 calc R
C13 C 0.2698(3) -0.2964(6) 0.6175(5) 0.076(2) Uani 1 1 d .
H13 H 0.288 -0.3553 0.6184 0.092 Uiso 1 1 calc R
C14 C 0.2886(2) -0.2190(6) 0.6764(4) 0.0696(19) Uani 1 1 d .
H14 H 0.3196 -0.2257 0.7175 0.084 Uiso 1 1 calc R
C15 C 0.2618(2) -0.1316(5) 0.6748(3) 0.0576(17) Uani 1 1 d .
H15 H 0.2751 -0.0807 0.7157 0.069 Uiso 1 1 calc R
C16 C 0.16420(18) -0.0661(5) 0.6774(3) 0.0429(14) Uani 1 1 d .
C17 C 0.17295(19) -0.1773(5) 0.7013(3) 0.0519(16) Uani 1 1 d .
H17 H 0.187 -0.2246 0.6844 0.062 Uiso 1 1 calc R
C18 C 0.1610(2) -0.2197(5) 0.7503(3) 0.0630(18) Uani 1 1 d .
H18 H 0.1673 -0.2948 0.766 0.076 Uiso 1 1 calc R
C19 C 0.1402(2) -0.1512(7) 0.7755(4) 0.069(2) Uani 1 1 d .
H19 H 0.1325 -0.1796 0.8087 0.083 Uiso 1 1 calc R
C20 C 0.1306(2) -0.0413(7) 0.7521(4) 0.079(2) Uani 1 1 d .
H20 H 0.1162 0.005 0.769 0.095 Uiso 1 1 calc R
C21 C 0.1423(2) 0.0013(5) 0.7032(3) 0.0618(18) Uani 1 1 d .
H21 H 0.1355 0.0762 0.6873 0.074 Uiso 1 1 calc R
C22 C 0.1588(2) 0.3199(4) 0.4699(3) 0.0437(15) Uani 1 1 d .
C23 C 0.1998(2) 0.3657(5) 0.4835(4) 0.0628(18) Uani 1 1 d .
H23 H 0.2282 0.3443 0.5276 0.075 Uiso 1 1 calc R
C24 C 0.1995(3) 0.4424(6) 0.4331(5) 0.071(2) Uani 1 1 d .
H24 H 0.2272 0.4731 0.4435 0.086 Uiso 1 1 calc R
C25 C 0.1584(3) 0.4719(6) 0.3688(5) 0.079(2) Uani 1 1 d .
H25 H 0.1581 0.5244 0.3354 0.095 Uiso 1 1 calc R
C26 C 0.1173(3) 0.4267(6) 0.3514(4) 0.079(2) Uani 1 1 d .
H26 H 0.0894 0.4455 0.3055 0.094 Uiso 1 1 calc R
C27 C 0.1175(2) 0.3517(5) 0.4034(4) 0.0591(18) Uani 1 1 d .
H27 H 0.0894 0.3229 0.3929 0.071 Uiso 1 1 calc R
C28 C 0.13867(19) 0.3280(5) 0.5831(3) 0.0427(14) Uani 1 1 d .
C29 C 0.1103(2) 0.2961(5) 0.6064(3) 0.0543(16) Uani 1 1 d .
H29 H 0.099 0.2225 0.5972 0.065 Uiso 1 1 calc R
C30 C 0.0978(2) 0.3705(7) 0.6435(4) 0.073(2) Uani 1 1 d .
H30 H 0.0786 0.3471 0.6592 0.087 Uiso 1 1 calc R
C31 C 0.1145(3) 0.4795(7) 0.6565(4) 0.079(2) Uani 1 1 d .
H31 H 0.1064 0.5306 0.6811 0.094 Uiso 1 1 calc R
C32 C 0.1429(3) 0.5127(5) 0.6334(4) 0.073(2) Uani 1 1 d .
H32 H 0.1538 0.5866 0.6421 0.088 Uiso 1 1 calc R
C33 C 0.1554(2) 0.4380(5) 0.5973(3) 0.0595(17) Uani 1 1 d .
H33 H 0.175 0.4613 0.5824 0.071 Uiso 1 1 calc R
C34 C -0.0105(3) 0.3107(8) 0.4014(5) 0.119(3) Uani 1 1 d .
H34A H -0.0213 0.3053 0.4353 0.143 Uiso 1 1 calc R
H34B H -0.0375 0.3026 0.3488 0.143 Uiso 1 1 calc R
C35 C 0.0102(3) 0.4271(9) 0.4103(6) 0.138(4) Uani 1 1 d .
H35A H -0.0066 0.4827 0.4199 0.166 Uiso 1 1 calc R
H35B H 0.0428 0.428 0.4531 0.166 Uiso 1 1 calc R
C36 C 0.0246(5) 0.5638(9) 0.3540(11) 0.336(11) Uani 1 1 d .
H36A H 0.0351 0.5734 0.3204 0.504 Uiso 1 1 calc R
H36B H 0.0502 0.5757 0.4065 0.504 Uiso 1 1 calc R
H36C H 0.0003 0.6174 0.3407 0.504 Uiso 1 1 calc R
N1 N 0.02225(17) 0.2153(5) 0.4188(3) 0.0710(16) Uani 1 1 d .
O1 O 0.18364(16) 0.0152(4) 0.4427(2) 0.0800(15) Uani 1 1 d .
O2 O -0.03956(19) -0.1436(5) 0.3282(3) 0.115(2) Uani 1 1 d .
O3 O 0.08546(19) -0.2702(4) 0.5305(3) 0.1089(18) Uani 1 1 d .
O4 O 0.0964(2) -0.2100(5) 0.3440(3) 0.126(2) Uani 1 1 d .
O5 O 0.0065(2) 0.4496(6) 0.3457(4) 0.152(3) Uani 1 1 d .
P1 P 0.17780(5) -0.00780(12) 0.61106(8) 0.0446(4) Uani 1 1 d .
P2 P 0.15544(5) 0.22658(12) 0.53605(9) 0.0440(4) Uani 1 1 d .
S1 S 0.06482(5) 0.02808(13) 0.51087(8) 0.0529(4) Uani 1 1 d .
S2 S 0.06450(5) 0.07517(14) 0.36921(8) 0.0593(5) Uani 1 1 d .
Fe1 Fe 0.12333(3) 0.05974(6) 0.49476(4) 0.0427(3) Uani 1 1 d .
Fe2 Fe 0.05977(3) -0.08806(7) 0.42102(5) 0.0597(3) Uani 1 1 d .

loop_
_atom_site_aniso_label
_atom_site_aniso_U_11
_atom_site_aniso_U_22
_atom_site_aniso_U_33
_atom_site_aniso_U_23
_atom_site_aniso_U_13
_atom_site_aniso_U_12
C1 0.071(5) 0.050(4) 0.038(4) 0.002(3) 0.024(4) 0.005(4)
C2 0.084(6) 0.063(5) 0.063(5) -0.003(4) 0.024(5) -0.015(5)
C3 0.080(5) 0.050(5) 0.063(5) 0.002(4) 0.020(4) -0.007(4)
C4 0.112(7) 0.064(5) 0.054(5) -0.005(4) 0.032(5) -0.006(5)
C5 0.046(4) 0.084(5) 0.067(5) 0.007(4) 0.027(4) 0.003(4)
C6 0.050(4) 0.084(6) 0.069(5) 0.033(4) 0.017(4) 0.006(4)
C8 0.054(4) 0.049(4) 0.037(4) -0.008(3) 0.007(3) 0.008(3)
C9 0.045(4) 0.038(4) 0.055(4) -0.003(3) 0.014(3) 0.000(3)
C10 0.055(4) 0.037(4) 0.041(4) -0.002(3) 0.029(3) -0.002(3)
C11 0.076(5) 0.056(5) 0.048(4) -0.001(4) 0.024(4) 0.022(4)
C12 0.105(6) 0.062(5) 0.062(5) -0.004(4) 0.038(5) 0.028(5)
C13 0.098(6) 0.070(5) 0.082(6) 0.021(5) 0.063(6) 0.040(5)
C14 0.058(5) 0.073(5) 0.066(5) 0.016(4) 0.027(4) 0.021(4)
C15 0.054(4) 0.061(5) 0.051(4) 0.003(3) 0.025(4) 0.005(4)
C16 0.045(4) 0.041(4) 0.029(3) -0.004(3) 0.012(3) 0.009(3)
C17 0.063(4) 0.046(4) 0.049(4) -0.003(3) 0.033(4) 0.005(3)
C18 0.075(5) 0.052(4) 0.059(5) 0.005(4) 0.035(4) 0.000(4)
C19 0.085(5) 0.084(6) 0.046(4) 0.006(4) 0.041(4) 0.002(4)
C20 0.093(6) 0.104(7) 0.041(4) 0.013(4) 0.037(4) 0.037(5)
C21 0.087(5) 0.054(4) 0.042(4) 0.003(3) 0.034(4) 0.017(4)
C22 0.050(4) 0.034(3) 0.048(4) -0.003(3) 0.028(4) 0.000(3)
C23 0.068(5) 0.058(5) 0.068(5) 0.001(4) 0.042(4) -0.002(4)
C24 0.089(6) 0.056(5) 0.098(6) -0.007(5) 0.070(6) -0.013(4)
C25 0.112(7) 0.063(5) 0.078(6) -0.001(5) 0.063(6) -0.019(5)
C26 0.093(6) 0.073(5) 0.052(5) 0.013(4) 0.030(5) -0.002(5)
C27 0.064(5) 0.058(4) 0.061(5) 0.010(4) 0.038(4) -0.005(4)
C28 0.052(4) 0.037(4) 0.035(4) 0.005(3) 0.022(3) 0.006(3)
C29 0.061(4) 0.045(4) 0.045(4) -0.002(3) 0.022(4) 0.016(3)
C30 0.072(5) 0.072(5) 0.074(5) 0.002(4) 0.041(5) 0.013(4)
C31 0.091(6) 0.072(6) 0.061(5) -0.006(4) 0.036(5) 0.035(5)
C32 0.099(6) 0.042(4) 0.059(5) -0.005(4) 0.032(5) 0.012(4)
C33 0.072(5) 0.048(4) 0.055(4) 0.000(4) 0.034(4) 0.001(4)
C34 0.099(7) 0.103(7) 0.178(10) 0.072(7) 0.091(7) 0.061(6)
C35 0.138(9) 0.114(9) 0.094(8) 0.002(8) 0.022(7) 0.079(7)
C36 0.283(18) 0.072(9) 0.69(3) 0.022(13) 0.29(2) -0.031(10)
N1 0.058(4) 0.065(4) 0.087(5) 0.027(4) 0.038(4) 0.014(3)
O1 0.091(4) 0.098(4) 0.058(3) 0.007(3) 0.045(3) 0.021(3)
O2 0.078(4) 0.108(5) 0.104(5) -0.020(4) 0.016(4) -0.020(4)
O3 0.127(5) 0.066(4) 0.101(4) 0.031(3) 0.043(4) 0.001(3)
O4 0.181(6) 0.115(5) 0.090(5) -0.021(4) 0.080(5) 0.015(4)
O5 0.166(6) 0.117(6) 0.133(6) 0.015(5) 0.059(6) -0.013(5)
P1 0.0510(10) 0.0366(9) 0.0335(9) -0.0014(7) 0.0156(8) 0.0046(8)
P2 0.0488(10) 0.0368(9) 0.0414(10) 0.0023(8) 0.0221(8) 0.0038(8)
S1 0.0549(10) 0.0516(11) 0.0456(10) 0.0058(8) 0.0240(9) -0.0039(8)
S2 0.0598(11) 0.0653(12) 0.0371(9) 0.0103(9) 0.0172(9) -0.0032(9)
Fe1 0.0483(5) 0.0385(5) 0.0342(5) 0.0011(4) 0.0186(4) 0.0010(4)
Fe2 0.0638(6) 0.0500(6) 0.0435(6) -0.0014(5) 0.0165(5) -0.0088(5)

loop_
_atom_type_symbol
_atom_type_description
_atom_type_scat_dispersion_real
_atom_type_scat_dispersion_imag
_atom_type_scat_source
C C 0.0033 0.0016 'International Tables Vol C Tables 4.2.6.8 and 6.1.1.4'
H H 0 0 'International Tables Vol C Tables 4.2.6.8 and 6.1.1.4'
N N 0.0061 0.0033 'International Tables Vol C Tables 4.2.6.8 and 6.1.1.4'
O O 0.0106 0.006 'International Tables Vol C Tables 4.2.6.8 and 6.1.1.4'
P P 0.1023 0.0942 'International Tables Vol C Tables 4.2.6.8 and 6.1.1.4'
S S 0.1246 0.1234 'International Tables Vol C Tables 4.2.6.8 and 6.1.1.4'
Fe Fe 0.3463 0.8444 'International Tables Vol C Tables 4.2.6.8 and 6.1.1.4'

loop_
_exptl_crystal_face_index_h
_exptl_crystal_face_index_k
_exptl_crystal_face_index_l
_exptl_crystal_face_perp_dist
1 -1 0 0.045
4 0 -3 0.08
-1 0 1 0.095
-46 -5 19 0.07
1 0 -1 0.09
-1 0 0 0.065
1 0 0 0.055
1 1 0 0.045
-1 -1 0 0.05
-1 1 0 0.05

loop_
_geom_angle_atom_site_label_1
_geom_angle_atom_site_label_2
_geom_angle_atom_site_label_3
_geom_angle
O1 C1 Fe1 178.4(5)
O2 C2 Fe2 176.6(7)
O3 C3 Fe2 177.3(7)
O4 C4 Fe2 177.5(7)
N1 C5 S1 115.4(4)
N1 C6 S2 114.9(4)
C9 C8 P1 110.0(4)
C8 C9 P2 108.2(4)
C15 C10 C11 116.0(5)
C15 C10 P1 124.0(5)
C11 C10 P1 119.9(5)
C12 C11 C10 122.8(6)
C13 C12 C11 119.8(7)
C12 C13 C14 119.2(6)
C13 C14 C15 120.4(7)
C14 C15 C10 121.9(6)
C17 C16 C21 117.6(5)
C17 C16 P1 122.5(4)
C21 C16 P1 119.9(4)
C16 C17 C18 121.0(5)
C19 C18 C17 120.2(6)
C20 C19 C18 120.1(6)
C19 C20 C21 120.0(6)
C20 C21 C16 121.2(6)
C27 C22 C23 117.6(5)
C27 C22 P2 117.6(4)
C23 C22 P2 124.7(5)
C24 C23 C22 121.6(6)
C25 C24 C23 119.2(7)
C24 C25 C26 121.7(7)
C25 C26 C27 119.1(7)
C22 C27 C26 120.8(6)
C29 C28 C33 118.5(5)
C29 C28 P2 120.7(5)
C33 C28 P2 120.7(5)
C28 C29 C30 121.9(6)
C31 C30 C29 118.7(6)
C32 C31 C30 120.1(6)
C31 C32 C33 120.8(6)
C32 C33 C28 120.0(6)
N1 C34 C35 114.6(6)
O5 C35 C34 106.9(9)
C5 N1 C6 112.2(6)
C5 N1 C34 110.1(5)
C6 N1 C34 112.8(6)
C35 O5 C36 106.1(11)
C10 P1 C16 100.7(2)
C10 P1 C8 105.6(3)
C16 P1 C8 101.6(2)
C10 P1 Fe1 116.71(19)
C16 P1 Fe1 122.95(17)
C8 P1 Fe1 107.22(19)
C22 P2 C9 104.8(3)
C22 P2 C28 100.4(2)
C9 P2 C28 100.3(2)
C22 P2 Fe1 118.70(18)
C9 P2 Fe1 105.96(19)
C28 P2 Fe1 123.9(2)
C5 S1 Fe2 108.7(2)
C5 S1 Fe1 114.3(2)
Fe2 S1 Fe1 68.77(5)
C6 S2 Fe1 114.4(2)
C6 S2 Fe2 109.2(2)
Fe1 S2 Fe2 68.51(5)
C1 Fe1 P2 89.9(2)
C1 Fe1 P1 89.19(19)
P2 Fe1 P1 87.74(6)
C1 Fe1 S1 157.1(2)
P2 Fe1 S1 112.92(6)
P1 Fe1 S1 93.41(6)
C1 Fe1 S2 87.67(19)
P2 Fe1 S2 108.30(7)
P1 Fe1 S2 163.64(7)
S1 Fe1 S2 83.46(6)
C1 Fe1 Fe2 102.1(2)
P2 Fe1 Fe2 158.98(6)
P1 Fe1 Fe2 109.33(5)
S1 Fe1 Fe2 55.58(5)
S2 Fe1 Fe2 55.88(5)
C3 Fe2 C4 91.7(3)
C3 Fe2 C2 97.2(3)
C4 Fe2 C2 102.4(3)
C3 Fe2 S1 87.5(2)
C4 Fe2 S1 155.3(2)
C2 Fe2 S1 102.2(2)
C3 Fe2 S2 159.3(2)
C4 Fe2 S2 89.0(2)
C2 Fe2 S2 102.9(2)
S1 Fe2 S2 83.32(6)
C3 Fe2 Fe1 104.0(2)
C4 Fe2 Fe1 100.9(2)
C2 Fe2 Fe1 147.8(2)
S1 Fe2 Fe1 55.65(5)
S2 Fe2 Fe1 55.60(5)

loop_
_geom_bond_atom_site_label_1
_geom_bond_atom_site_label_2
_geom_bond_distance
C1 O1 1.162(6)
C1 Fe1 1.720(7)
C2 O2 1.147(7)
C2 Fe2 1.775(8)
C3 O3 1.142(7)
C3 Fe2 1.757(7)
C4 O4 1.152(7)
C4 Fe2 1.770(8)
C5 N1 1.435(7)
C5 S1 1.822(6)
C6 N1 1.438(7)
C6 S2 1.830(6)
C8 C9 1.530(7)
C8 P1 1.857(5)
C9 P2 1.830(5)
C10 C15 1.381(7)
C10 C11 1.386(7)
C10 P1 1.819(5)
C11 C12 1.371(8)
C12 C13 1.364(8)
C13 C14 1.372(8)
C14 C15 1.376(8)
C16 C17 1.380(7)
C16 C21 1.397(7)
C16 P1 1.827(5)
C17 C18 1.391(7)
C18 C19 1.370(7)
C19 C20 1.365(8)
C20 C21 1.385(7)
C22 C27 1.376(7)
C22 C23 1.390(7)
C22 P2 1.821(5)
C23 C24 1.386(8)
C24 C25 1.345(8)
C25 C26 1.364(8)
C26 C27 1.399(7)
C28 C29 1.367(7)
C28 C33 1.388(7)
C28 P2 1.837(5)
C29 C30 1.390(7)
C30 C31 1.377(9)
C31 C32 1.369(8)
C32 C33 1.378(7)
C34 N1 1.492(8)
C34 C35 1.515(11)
C35 O5 1.308(10)
C36 O5 1.457(11)
P1 Fe1 2.2318(17)
P2 Fe1 2.1930(17)
S1 Fe2 2.2527(17)
S1 Fe1 2.2543(16)
S2 Fe1 2.2571(18)
S2 Fe2 2.2646(17)
Fe1 Fe2 2.5453(12)
